data_4022543
loop_
_publ_author_name
'Jason L. McCartney'
'Christopher T. Meta'
'Robert M. Cicchillo'
'Matthew D. Bernardina'
'Timothy R. Wagner'
'Peter Norris'

_publ_contact_author_address
; 
Department of Chemistry
Youngstown State University
One University Plaza
Youngstown, OH  44555
;
_publ_contact_author_email Pnorris@cc.ysu.edu
_publ_contact_author_fax '330 941 1579'
_publ_contact_author_name 'Professor Peter Norris'
_publ_contact_author_phone '330 941 1553'
_publ_section_title
;
 Addition of Lithiated C-Nucleophiles to
 2,3-O-Isopropylidene-D-erythronolactone: Stereoselective Formation
 of a Furanose C-Disaccharide
;
_journal_name_full 'Journal of Organic Chemistry'
_journal_page_first 10152
_journal_page_last 10155
_journal_paper_doi 10.1021/jo0350256
_journal_volume 68
_journal_year 2003
_chemical_absolute_configuration ad
_chemical_formula_moiety 'C11 H18 O3 S2'
_chemical_formula_sum 'C11 H18 O3 S2'
_chemical_formula_weight 262.37
_chemical_name_systematic
; 
 (2S,3S,4R) 3,4-O-isopropylidene-2-phenyl-tetrahydrofuran-3,4-diol 
;
_space_group_IT_number 4
_symmetry_cell_setting monoclinic
_symmetry_space_group_name_Hall 'P 2yb'
_symmetry_space_group_name_H-M 'P 1 21 1'
_atom_sites_solution_hydrogens geom
_atom_sites_solution_primary direct
_atom_sites_solution_secondary difmap
_audit_creation_date 'July 8, 2003'
_audit_creation_method 'from SHELXTL97 CIF and IUCr SHELXTL97-template'
_audit_update_record
;
Final CIF - passed ???
;
_cell_angle_alpha 90.00
_cell_angle_beta 99.940(6)
_cell_angle_gamma 90.00
_cell_formula_units_Z 2
_cell_length_a 6.5719(6)
_cell_length_b 9.6793(5)
_cell_length_c 10.2878(5)
_cell_measurement_reflns_used 100
_cell_measurement_temperature 293(2)
_cell_measurement_theta_max 37.281
_cell_measurement_theta_min 11.134
_cell_volume 644.60(7)
_computing_cell_refinement 'Bruker XSCANS'
_computing_data_collection 'Bruker XSCANS'
_computing_data_reduction 'Bruker XSCANS'
_computing_molecular_graphics 'Bruker SHELXP'
_computing_publication_material 'Bruker SHELXP'
_computing_structure_refinement 'SHELXL-97 (Sheldrick, 1997)'
_computing_structure_solution 'SHELXS-97 (Sheldrick, 1990)'
_diffrn_ambient_temperature 293(2)
_diffrn_measured_fraction_theta_full 0.982
_diffrn_measured_fraction_theta_max 0.982
_diffrn_measurement_device_type 'Bruker P4'
_diffrn_measurement_method \q/2\q
_diffrn_radiation_monochromator graphite
_diffrn_radiation_source 'fine-focus sealed tube'
_diffrn_radiation_type CuK\a
_diffrn_radiation_wavelength 1.54178
_diffrn_reflns_av_R_equivalents 0.0236
_diffrn_reflns_av_sigmaI/netI 0.0303
_diffrn_reflns_limit_h_max 7
_diffrn_reflns_limit_h_min -6
_diffrn_reflns_limit_k_max 10
_diffrn_reflns_limit_k_min -10
_diffrn_reflns_limit_l_max 11
_diffrn_reflns_limit_l_min -11
_diffrn_reflns_number 1962
_diffrn_reflns_theta_full 57.16
_diffrn_reflns_theta_max 57.16
_diffrn_reflns_theta_min 4.36
_diffrn_standards_decay_% 0
_diffrn_standards_interval_count 97
_diffrn_standards_number 3
_exptl_absorpt_coefficient_mu 3.678
_exptl_absorpt_correction_T_max 0.963
_exptl_absorpt_correction_T_min 0.586
_exptl_absorpt_correction_type psi-scan
_exptl_absorpt_process_details '(XPREP: Bruker, 2001)'
_exptl_crystal_colour colorless
_exptl_crystal_density_diffrn 1.352
_exptl_crystal_density_method 'not measured'
_exptl_crystal_description plate
_exptl_crystal_F_000 280
_exptl_crystal_size_max 0.32
_exptl_crystal_size_mid 0.20
_exptl_crystal_size_min 0.05
_refine_diff_density_max 0.169
_refine_diff_density_min -0.161
_refine_diff_density_rms 0.042
_refine_ls_abs_structure_details 'Flack H D (1983), Acta Cryst. A39, 876-881'
_refine_ls_abs_structure_Flack -0.020(19)
_refine_ls_extinction_coef 0.0238(18)
_refine_ls_extinction_expression Fc^*^=kFc[1+0.001xFc^2^\l^3^/sin(2\q)]^-1/4^
_refine_ls_extinction_method SHELXL
_refine_ls_goodness_of_fit_ref 1.072
_refine_ls_hydrogen_treatment mixed
_refine_ls_matrix_type full
_refine_ls_number_parameters 218
_refine_ls_number_reflns 1680
_refine_ls_number_restraints 1
_refine_ls_restrained_S_all 1.072
_refine_ls_R_factor_all 0.0309
_refine_ls_R_factor_gt 0.0305
_refine_ls_shift/su_max 0.000
_refine_ls_shift/su_mean 0.000
_refine_ls_structure_factor_coef Fsqd
_refine_ls_weighting_details 'calc w=1/[\s^2^(Fo^2^)+(0.0610P)^2^+0.0295P] where P=(Fo^2^+2Fc^2^)/3'
_refine_ls_weighting_scheme calc
_refine_ls_wR_factor_gt 0.0791
_refine_ls_wR_factor_ref 0.0800
_reflns_number_gt 1649
_reflns_number_total 1680
_reflns_threshold_expression >2sigma(I)
_cod_data_source_file jo0350256si20030716_093454.cif
_cod_data_source_block jmcart2
_cod_original_sg_symbol_H-M 'P 21'
_cod_database_code 4022543

loop_
_symmetry_equiv_pos_as_xyz
'x, y, z'
'-x, y+1/2, -z'

loop_
_atom_site_label
_atom_site_type_symbol
_atom_site_fract_x
_atom_site_fract_y
_atom_site_fract_z
_atom_site_U_iso_or_equiv
_atom_site_adp_type
_atom_site_occupancy
_atom_site_symmetry_multiplicity
_atom_site_calc_flag
S1 S 0.04942(11) 0.74258(7) 0.94154(7) 0.0482(3) Uani 1 1 d
S2 S 0.26763(10) 0.97721(7) 0.83057(6) 0.0481(3) Uani 1 1 d
O1 O 0.5407(3) 0.9700(2) 1.09073(18) 0.0539(5) Uani 1 1 d
O2 O 0.2385(3) 0.8548(2) 1.25580(16) 0.0428(5) Uani 1 1 d
O3 O 0.5324(3) 0.9225(3) 1.3874(2) 0.0598(6) Uani 1 1 d
C1 C 0.2117(4) 0.8930(3) 0.9785(2) 0.0337(6) Uani 1 1 d
C2 C 0.4132(4) 0.8500(3) 1.0635(2) 0.0376(6) Uani 1 1 d
C3 C 0.3986(4) 0.7914(3) 1.2004(3) 0.0378(6) Uani 1 1 d
C4 C 0.6006(5) 0.8412(4) 1.2873(3) 0.0500(7) Uani 1 1 d
C5 C 0.7036(5) 0.9283(5) 1.1968(4) 0.0633(9) Uani 1 1 d
C6 C 0.3214(4) 0.8899(3) 1.3889(2) 0.0439(7) Uani 1 1 d
C7 C 0.2146(8) 1.0181(4) 1.4251(4) 0.0745(11) Uani 1 1 d
C8 C 0.3028(6) 0.7702(4) 1.4803(3) 0.0624(9) Uani 1 1 d
C9 C 0.0063(5) 1.0187(3) 0.7528(3) 0.0485(7) Uani 1 1 d
C10 C -0.1366(5) 0.8973(4) 0.7247(3) 0.0522(8) Uani 1 1 d
C11 C -0.1775(5) 0.8246(4) 0.8489(3) 0.0553(8) Uani 1 1 d
H1 H 0.152(5) 0.955(3) 1.026(3) 0.036(7) Uiso 1 1 d
H2 H 0.493(5) 0.784(3) 1.018(3) 0.046(8) Uiso 1 1 d
H3 H 0.382(4) 0.697(4) 1.196(3) 0.034(7) Uiso 1 1 d
H4 H 0.693(6) 0.767(5) 1.328(4) 0.076(11) Uiso 1 1 d
H5A H 0.814(6) 0.884(4) 1.165(4) 0.061(10) Uiso 1 1 d
H5B H 0.759(6) 1.010(5) 1.230(4) 0.063(11) Uiso 1 1 d
H7A H 0.062(8) 0.972(5) 1.439(4) 0.095(15) Uiso 1 1 d
H7B H 0.297(10) 1.053(7) 1.501(7) 0.13(2) Uiso 1 1 d
H7C H 0.200(10) 1.102(7) 1.357(7) 0.13(2) Uiso 1 1 d
H8A H 0.162(7) 0.717(5) 1.479(4) 0.079(12) Uiso 1 1 d
H8B H 0.360(6) 0.798(4) 1.565(5) 0.075(11) Uiso 1 1 d
H8C H 0.357(7) 0.681(5) 1.454(5) 0.085(13) Uiso 1 1 d
H9A H 0.014(6) 1.058(4) 0.682(4) 0.071(12) Uiso 1 1 d
H9B H -0.053(6) 1.084(4) 0.816(4) 0.066(10) Uiso 1 1 d
H10A H -0.264(6) 0.930(4) 0.676(4) 0.070(11) Uiso 1 1 d
H10B H -0.078(6) 0.838(4) 0.684(4) 0.052(9) Uiso 1 1 d
H11A H -0.274(7) 0.746(6) 0.831(4) 0.086(12) Uiso 1 1 d
H11B H -0.228(8) 0.868(6) 0.903(6) 0.12(2) Uiso 1 1 d

loop_
_atom_site_aniso_label
_atom_site_aniso_U_11
_atom_site_aniso_U_22
_atom_site_aniso_U_33
_atom_site_aniso_U_23
_atom_site_aniso_U_13
_atom_site_aniso_U_12
S1 0.0498(4) 0.0470(4) 0.0458(4) 0.0046(3) 0.0027(3) -0.0122(3)
S2 0.0407(4) 0.0620(4) 0.0419(4) 0.0147(3) 0.0082(3) -0.0062(3)
O1 0.0382(10) 0.0709(13) 0.0491(10) 0.0121(10) -0.0019(8) -0.0155(10)
O2 0.0334(9) 0.0638(11) 0.0311(8) -0.0013(8) 0.0051(7) 0.0051(8)
O3 0.0491(12) 0.0815(14) 0.0469(11) -0.0119(11) 0.0027(9) -0.0169(11)
C1 0.0337(13) 0.0387(13) 0.0304(12) 0.0004(10) 0.0103(10) 0.0014(11)
C2 0.0287(14) 0.0494(13) 0.0355(14) 0.0013(11) 0.0081(11) 0.0009(12)
C3 0.0359(14) 0.0412(14) 0.0360(13) -0.0005(10) 0.0055(11) 0.0028(11)
C4 0.0383(16) 0.0665(18) 0.0433(14) 0.0062(14) 0.0016(11) 0.0036(14)
C5 0.0320(16) 0.099(3) 0.0554(18) 0.0130(19) -0.0026(14) -0.0126(19)
C6 0.0443(15) 0.0544(17) 0.0323(14) -0.0076(11) 0.0045(11) 0.0000(13)
C7 0.094(3) 0.067(2) 0.063(2) -0.0152(18) 0.016(2) 0.010(2)
C8 0.081(3) 0.066(2) 0.0379(16) 0.0049(14) 0.0051(15) -0.0104(19)
C9 0.0498(17) 0.0539(16) 0.0393(14) 0.0051(13) 0.0008(12) 0.0074(13)
C10 0.0443(18) 0.075(2) 0.0352(14) -0.0028(15) 0.0006(12) 0.0024(17)
C11 0.0389(16) 0.081(2) 0.0456(15) 0.0013(16) 0.0063(12) -0.0089(17)

loop_
_atom_type_symbol
_atom_type_description
_atom_type_scat_dispersion_real
_atom_type_scat_dispersion_imag
_atom_type_scat_source
C C 0.0181 0.0091 'International Tables Vol C Tables 4.2.6.8 and 6.1.1.4'
H H 0.0000 0.0000 'International Tables Vol C Tables 4.2.6.8 and 6.1.1.4'
O O 0.0492 0.0322 'International Tables Vol C Tables 4.2.6.8 and 6.1.1.4'
S S 0.3331 0.5567 'International Tables Vol C Tables 4.2.6.8 and 6.1.1.4'

loop_
_geom_angle_atom_site_label_1
_geom_angle_atom_site_label_2
_geom_angle_atom_site_label_3
_geom_angle
C1 S1 C11 99.22(16)
C9 S2 C1 98.96(13)
C2 O1 C5 104.6(2)
C3 O2 C6 107.58(19)
C6 O3 C4 108.2(2)
C2 C1 S1 109.02(18)
C2 C1 S2 108.87(16)
S1 C1 S2 112.49(13)
C2 C1 H1 107.0(18)
S1 C1 H1 110.6(18)
S2 C1 H1 108.7(17)
O1 C2 C1 108.3(2)
O1 C2 C3 104.3(2)
C1 C2 C3 116.4(2)
O1 C2 H2 106.3(18)
C1 C2 H2 112.7(19)
C3 C2 H2 108.1(18)
O2 C3 C2 112.1(2)
O2 C3 C4 104.8(2)
C2 C3 C4 103.4(2)
O2 C3 H3 111.3(18)
C2 C3 H3 110.1(18)
C4 C3 H3 114.9(18)
O3 C4 C5 111.7(3)
O3 C4 C3 104.1(2)
C5 C4 C3 104.5(2)
O3 C4 H4 110(2)
C5 C4 H4 111(2)
C3 C4 H4 115(2)
O1 C5 C4 105.7(2)
O1 C5 H5A 112(2)
C4 C5 H5A 115(2)
O1 C5 H5B 104(2)
C4 C5 H5B 116(3)
H5A C5 H5B 104(4)
O3 C6 O2 104.7(2)
O3 C6 C7 108.5(3)
O2 C6 C7 108.5(3)
O3 C6 C8 111.1(3)
O2 C6 C8 110.9(2)
C7 C6 C8 112.8(3)
C6 C7 H7A 100(3)
C6 C7 H7B 106(4)
H7A C7 H7B 116(5)
C6 C7 H7C 117(3)
H7A C7 H7C 114(4)
H7B C7 H7C 104(5)
C6 C8 H8A 122(2)
C6 C8 H8B 108(3)
H8A C8 H8B 111(4)
C6 C8 H8C 116(3)
H8A C8 H8C 86(4)
H8B C8 H8C 113(4)
C10 C9 S2 115.2(2)
C10 C9 H9A 109(3)
S2 C9 H9A 107(3)
C10 C9 H9B 108(2)
S2 C9 H9B 107(2)
H9A C9 H9B 111(3)
C9 C10 C11 113.2(3)
C9 C10 H10A 108(2)
C11 C10 H10A 109(2)
C9 C10 H10B 108(2)
C11 C10 H10B 105(2)
H10A C10 H10B 114(3)
C10 C11 S1 113.3(2)
C10 C11 H11A 114(3)
S1 C11 H11A 102(3)
C10 C11 H11B 119(4)
S1 C11 H11B 106(4)
H11A C11 H11B 102(5)

loop_
_geom_bond_atom_site_label_1
_geom_bond_atom_site_label_2
_geom_bond_distance
S1 C1 1.806(3)
S1 C11 1.809(3)
S2 C9 1.810(3)
S2 C1 1.819(2)
O1 C2 1.432(4)
O1 C5 1.448(4)
O2 C3 1.420(3)
O2 C6 1.425(3)
O3 C6 1.425(4)
O3 C4 1.428(4)
C1 C2 1.514(4)
C1 H1 0.91(3)
C2 C3 1.537(4)
C2 H2 0.99(3)
C3 C4 1.544(4)
C3 H3 0.92(3)
C4 C5 1.501(5)
C4 H4 0.99(5)
C5 H5A 0.95(4)
C5 H5B 0.92(4)
C6 C7 1.504(5)
C6 C8 1.510(5)
C7 H7A 1.13(5)
C7 H7B 0.93(7)
C7 H7C 1.06(7)
C8 H8A 1.05(5)
C8 H8B 0.93(5)
C8 H8C 0.99(5)
C9 C10 1.501(5)
C9 H9A 0.84(5)
C9 H9B 1.04(4)
C10 C11 1.523(5)
C10 H10A 0.96(4)
C10 H10B 0.84(4)
C11 H11A 0.99(6)
C11 H11B 0.81(6)

loop_
_geom_torsion_atom_site_label_1
_geom_torsion_atom_site_label_2
_geom_torsion_atom_site_label_3
_geom_torsion_atom_site_label_4
_geom_torsion
C11 S1 C1 C2 177.36(19)
C11 S1 C1 S2 -61.77(17)
C9 S2 C1 C2 -178.92(19)
C9 S2 C1 S1 60.12(17)
C5 O1 C2 C1 166.1(2)
C5 O1 C2 C3 41.6(3)
S1 C1 C2 O1 179.42(16)
S2 C1 C2 O1 56.4(2)
S1 C1 C2 C3 -63.5(3)
S2 C1 C2 C3 173.4(2)
C6 O2 C3 C2 -133.3(2)
C6 O2 C3 C4 -21.8(3)
O1 C2 C3 O2 85.3(3)
C1 C2 C3 O2 -33.9(3)
O1 C2 C3 C4 -27.0(3)
C1 C2 C3 C4 -146.2(3)
C6 O3 C4 C5 129.3(3)
C6 O3 C4 C3 17.1(3)
O2 C3 C4 O3 2.9(3)
C2 C3 C4 O3 120.4(2)
O2 C3 C4 C5 -114.4(3)
C2 C3 C4 C5 3.2(3)
C2 O1 C5 C4 -40.0(4)
O3 C4 C5 O1 -90.4(3)
C3 C4 C5 O1 21.5(4)
C4 O3 C6 O2 -30.9(3)
C4 O3 C6 C7 -146.6(3)
C4 O3 C6 C8 88.9(3)
C3 O2 C6 O3 32.8(3)
C3 O2 C6 C7 148.4(3)
C3 O2 C6 C8 -87.1(3)
C1 S2 C9 C10 -58.6(2)
S2 C9 C10 C11 65.1(4)
C9 C10 C11 S1 -65.8(4)
C1 S1 C11 C10 60.8(3)

loop_
_cod_related_entry_id
_cod_related_entry_database
_cod_related_entry_code
1 ChemSpider 9382810
